data_7011062
loop_
_publ_author_name
'John S. Field'
'Raymond J. Haines'
'David R. McMillin'
'Grant C. Summerton'

_publ_section_title
;
 Tuning solid emission by salts of the [Pt{4'-(o-CH3--Ph)trpy}Cl]+ and
 [Pt{4'-(o-CF3--Ph)trpy}Cl]+ luminophores: crystal structures of
 [Pt{4'-(o-CH3--Ph)trpy}Cl]A (A = BF4 or SbF6) and
 [Pt{4'-(o-CF3--Ph)trpy}Cl]SbF6 (trpy = 2,2':6',2&#x2033;-terpyridine)
;
_journal_issue 7
_journal_name_full 'J. Chem. Soc., Dalton Trans.'
_journal_page_first 1369
_journal_page_last 1376
_journal_paper_doi 10.1039/b107113k
_journal_year 2002
_chemical_formula_moiety '[Pt(4'(C6H4-CH3-o)trpy)Cl]SbF6'
_chemical_formula_sum 'C22 H17 Cl F6 N3 Pt Sb'
_chemical_formula_weight 789.67
_space_group_IT_number 33
_symmetry_cell_setting orthorhombic
_symmetry_space_group_name_Hall 'P 2c -2n'
_symmetry_space_group_name_H-M 'P n a 21'
_atom_sites_solution_hydrogens geom
_atom_sites_solution_primary direct
_atom_sites_solution_secondary difmap
_audit_creation_method SHELXL-97
_cell_angle_alpha 90.00
_cell_angle_beta 90.00
_cell_angle_gamma 90.00
_cell_formula_units_Z 4
_cell_length_a 19.64(2)
_cell_length_b 18.166(5)
_cell_length_c 6.653(2)
_cell_measurement_reflns_used 25
_cell_measurement_temperature 293(2)
_cell_measurement_theta_max 12
_cell_measurement_theta_min 2
_cell_volume 2374(3)
_computing_cell_refinement 'CELDIM, CAD4'
_computing_data_collection 'Nonius CAD4'
_computing_data_reduction 'XCAD4 (McArdle, 2000)'
_computing_molecular_graphics 'ORTEP 3 (Farrugia, 2000)'
_computing_publication_material 'ORTEP 3 (Farrugia, 2000)'
_computing_structure_refinement 'SHELXL-97 (Sheldrick, 1997)'
_computing_structure_solution 'SHELXS-86 (Sheldrick, 1986)'
_diffrn_ambient_temperature 293(2)
_diffrn_measured_fraction_theta_full 0.999
_diffrn_measured_fraction_theta_max 0.999
_diffrn_measurement_device_type 'Nonius CAD4'
_diffrn_measurement_method 'omega 2 theta scans'
_diffrn_radiation_monochromator graphite
_diffrn_radiation_source 'fine-focus sealed tube'
_diffrn_radiation_type MoK\a
_diffrn_radiation_wavelength 0.71069
_diffrn_reflns_av_R_equivalents 0.0158
_diffrn_reflns_av_sigmaI/netI 0.0307
_diffrn_reflns_limit_h_max 1
_diffrn_reflns_limit_h_min -21
_diffrn_reflns_limit_k_max 19
_diffrn_reflns_limit_k_min -1
_diffrn_reflns_limit_l_max 7
_diffrn_reflns_limit_l_min -1
_diffrn_reflns_number 2450
_diffrn_reflns_theta_full 22.97
_diffrn_reflns_theta_max 22.97
_diffrn_reflns_theta_min 2.07
_diffrn_standards_decay_% 0
_diffrn_standards_interval_time '60 minutes'
_diffrn_standards_number 3
_exptl_absorpt_coefficient_mu 7.202
_exptl_absorpt_correction_T_max 0.99
_exptl_absorpt_correction_T_min 0.58
_exptl_absorpt_correction_type 'psi scans'
_exptl_absorpt_process_details
;
Walker, N. & Stuart, D. (1983) Acta Cryst. A39, 158-166'
;
_exptl_crystal_colour red
_exptl_crystal_density_diffrn 2.210
_exptl_crystal_density_method 'not measured'
_exptl_crystal_description needle
_exptl_crystal_F_000 1480
_exptl_crystal_size_max 1.15
_exptl_crystal_size_mid 0.45
_exptl_crystal_size_min 0.40
_refine_diff_density_max 0.993
_refine_diff_density_min -0.608
_refine_diff_density_rms 0.137
_refine_ls_abs_structure_details 'Flack H D (1983), Acta Cryst. A39, 876-881'
_refine_ls_abs_structure_Flack 0.21(3)
_refine_ls_extinction_method none
_refine_ls_goodness_of_fit_ref 0.898
_refine_ls_hydrogen_treatment mixed
_refine_ls_matrix_type full
_refine_ls_number_parameters 182
_refine_ls_number_reflns 2146
_refine_ls_number_restraints 0
_refine_ls_restrained_S_all 0.898
_refine_ls_R_factor_all 0.0533
_refine_ls_R_factor_gt 0.0358
_refine_ls_shift/su_max 0.001
_refine_ls_shift/su_mean 0.000
_refine_ls_structure_factor_coef Fsqd
_refine_ls_weighting_details 'calc w=1/[\s^2^(Fo^2^)+(0.1000P)^2^+0.0000P] where P=(Fo^2^+2Fc^2^)/3'
_refine_ls_weighting_scheme calc
_refine_ls_wR_factor_gt 0.1013
_refine_ls_wR_factor_ref 0.1142
_reflns_number_gt 1727
_reflns_number_total 2146
_reflns_threshold_expression >2sigma(I)
_cod_data_source_file b107113k.txt
_cod_data_source_block gs06
_cod_depositor_comments
;
The following automatic conversions were performed:
'_atom_site_symetry_multiplicity' tag replaced with
'_atom_site_symmetry_multiplicity'.

Automatic conversion script
Id: cif_correct_tags 1440 2010-10-19 06:21:57Z saulius 

2018-03-15
Z value changed to be consistent with given formula
                miguel
;
_cod_original_cell_volume 2373(3)
_cod_original_sg_symbol_H-M Pna2(1)
_cod_original_formula_units_Z 2
_cod_database_code 7011062

loop_
_symmetry_equiv_pos_as_xyz
'x, y, z'
'-x, -y, z+1/2'
'-x+1/2, y+1/2, z+1/2'
'x+1/2, -y+1/2, z'

loop_
_atom_site_label
_atom_site_type_symbol
_atom_site_fract_x
_atom_site_fract_y
_atom_site_fract_z
_atom_site_U_iso_or_equiv
_atom_site_adp_type
_atom_site_occupancy
_atom_site_symmetry_multiplicity
_atom_site_calc_flag
_atom_site_refinement_flags
_atom_site_disorder_assembly
_atom_site_disorder_group
Pt Pt 0.51243(2) 0.50563(2) 0.0000 0.0411(2) Uani 1 1 d . . .
Sb Sb 0.71733(5) 0.20921(4) 0.0072(10) 0.0738(4) Uani 1 1 d . . .
Cl Cl 0.49357(19) 0.38092(17) 0.004(2) 0.0641(12) Uani 1 1 d . . .
F1 F 0.6461(6) 0.2706(6) 0.058(4) 0.118(8) Uani 1 1 d . . .
F2 F 0.7912(6) 0.1503(6) -0.004(9) 0.190(10) Uani 1 1 d . . .
F3 F 0.7656(13) 0.259(3) -0.200(7) 0.26(2) Uani 1 1 d . . .
F4 F 0.7527(10) 0.2698(19) 0.180(5) 0.184(15) Uani 1 1 d . . .
F5 F 0.6701(17) 0.1478(18) -0.152(6) 0.29(2) Uani 1 1 d . . .
F6 F 0.6793(11) 0.1599(18) 0.213(4) 0.193(13) Uani 1 1 d . . .
N1 N 0.4150(4) 0.5409(5) -0.005(4) 0.041(2) Uiso 1 1 d . . .
N2 N 0.5287(4) 0.6099(5) 0.017(5) 0.041(2) Uiso 1 1 d . . .
N3 N 0.6156(5) 0.5051(5) 0.009(8) 0.052(3) Uiso 1 1 d . . .
C1 C 0.3583(6) 0.4989(6) -0.006(7) 0.054(4) Uiso 1 1 d . . .
H1 H 0.3620 0.4479 -0.0063 0.079(13) Uiso 1 1 calc R . .
C2 C 0.2979(7) 0.5303(7) -0.008(6) 0.057(4) Uiso 1 1 d . . .
H2 H 0.2595 0.5009 -0.0239 0.079(13) Uiso 1 1 calc R . .
C3 C 0.2896(7) 0.6057(7) 0.014(8) 0.063(4) Uiso 1 1 d . . .
H3 H 0.2472 0.6264 0.0408 0.079(13) Uiso 1 1 calc R . .
C4 C 0.3469(6) 0.6482(7) -0.005(6) 0.060(4) Uiso 1 1 d . . .
H4 H 0.3430 0.6989 -0.0185 0.079(13) Uiso 1 1 calc R . .
C5 C 0.4095(6) 0.6161(6) -0.003(6) 0.044(3) Uiso 1 1 d . . .
C6 C 0.4755(5) 0.6563(6) 0.019(6) 0.045(3) Uiso 1 1 d . . .
C7 C 0.4857(6) 0.7294(7) 0.040(3) 0.047(4) Uiso 1 1 d . . .
H7 H 0.4486 0.7610 0.0457 0.079(13) Uiso 1 1 calc R . .
C8 C 0.5506(7) 0.7575(7) 0.051(3) 0.058(4) Uiso 1 1 d . . .
C9 C 0.6064(7) 0.7078(6) 0.041(3) 0.051(4) Uiso 1 1 d . . .
H9 H 0.6505 0.7231 0.0699 0.079(13) Uiso 1 1 calc R . .
C10 C 0.5926(6) 0.6350(6) -0.014(4) 0.043(3) Uiso 1 1 d . . .
C11 C 0.6431(6) 0.5747(6) -0.005(6) 0.050(3) Uiso 1 1 d . . .
C12 C 0.7108(7) 0.5836(7) 0.013(8) 0.060(3) Uiso 1 1 d . . .
H12 H 0.7287 0.6301 0.0376 0.079(13) Uiso 1 1 calc R . .
C13 C 0.7545(8) 0.5229(8) -0.007(7) 0.073(4) Uiso 1 1 d . . .
H13 H 0.8015 0.5290 -0.0156 0.079(13) Uiso 1 1 calc R . .
C14 C 0.7253(7) 0.4542(8) -0.013(5) 0.064(4) Uiso 1 1 d . . .
H14 H 0.7522 0.4133 -0.0403 0.079(13) Uiso 1 1 calc R . .
C15 C 0.6563(6) 0.4453(6) 0.022(5) 0.052(4) Uiso 1 1 d . . .
H15 H 0.6384 0.3993 0.0533 0.079(13) Uiso 1 1 calc R . .
C16 C 0.5636(8) 0.8383(8) 0.082(3) 0.056(4) Uiso 1 1 d . . .
C21 C 0.5444(12) 0.8733(13) 0.252(4) 0.087(7) Uiso 1 1 d . . .
C20 C 0.5583(15) 0.9488(17) 0.281(5) 0.126(10) Uiso 1 1 d . . .
H20 H 0.5471 0.9734 0.3989 0.079(13) Uiso 1 1 calc R . .
C19 C 0.5889(13) 0.9827(13) 0.126(4) 0.090(7) Uiso 1 1 d . . .
H19 H 0.5958 1.0330 0.1405 0.079(13) Uiso 1 1 calc R . .
C18 C 0.6097(9) 0.9552(10) -0.038(4) 0.085(7) Uiso 1 1 d . . .
H18 H 0.6318 0.9834 -0.1346 0.079(13) Uiso 1 1 calc R . .
C17 C 0.5968(9) 0.8763(10) -0.065(3) 0.081(6) Uiso 1 1 d . . .
H17 H 0.6112 0.8525 -0.1812 0.079(13) Uiso 1 1 calc R . .
C22 C 0.5087(12) 0.8335(16) 0.420(5) 0.137(11) Uiso 1 1 d . . .
H22A H 0.4981 0.8677 0.5253 0.079(13) Uiso 1 1 calc R . .
H22B H 0.5378 0.7955 0.4712 0.079(13) Uiso 1 1 calc R . .
H22C H 0.4674 0.8120 0.3697 0.079(13) Uiso 1 1 calc R . .

loop_
_atom_site_aniso_label
_atom_site_aniso_U_11
_atom_site_aniso_U_22
_atom_site_aniso_U_33
_atom_site_aniso_U_23
_atom_site_aniso_U_13
_atom_site_aniso_U_12
Pt 0.0644(3) 0.0302(3) 0.0289(3) -0.0003(10) 0.0036(14) -0.00241(18)
Sb 0.0919(7) 0.0405(5) 0.0890(8) -0.002(2) -0.003(2) 0.0224(4)
Cl 0.101(3) 0.0324(15) 0.059(3) -0.016(6) -0.025(6) -0.0047(15)
F1 0.105(7) 0.099(7) 0.15(2) -0.018(11) 0.010(11) 0.046(6)
F2 0.120(8) 0.099(8) 0.35(3) -0.08(3) -0.03(3) 0.063(7)
F3 0.16(2) 0.33(5) 0.28(5) 0.15(4) 0.09(3) 0.13(3)
F4 0.104(12) 0.27(3) 0.18(3) -0.16(2) -0.015(14) -0.041(17)
F5 0.22(2) 0.21(2) 0.43(6) -0.17(3) 0.14(3) -0.14(2)
F6 0.123(14) 0.29(3) 0.16(2) 0.17(2) 0.030(15) 0.008(18)

loop_
_atom_type_symbol
_atom_type_description
_atom_type_scat_dispersion_real
_atom_type_scat_dispersion_imag
_atom_type_scat_source
C C 0.0033 0.0016 'International Tables Vol C Tables 4.2.6.8 and 6.1.1.4'
H H 0.0000 0.0000 'International Tables Vol C Tables 4.2.6.8 and 6.1.1.4'
Cl Cl 0.1484 0.1585 'International Tables Vol C Tables 4.2.6.8 and 6.1.1.4'
F F 0.0171 0.0103 'International Tables Vol C Tables 4.2.6.8 and 6.1.1.4'
N N 0.0061 0.0033 'International Tables Vol C Tables 4.2.6.8 and 6.1.1.4'
Pt Pt -1.7033 8.3905 'International Tables Vol C Tables 4.2.6.8 and 6.1.1.4'
Sb Sb -0.5866 1.5461 'International Tables Vol C Tables 4.2.6.8 and 6.1.1.4'

loop_
_geom_angle_atom_site_label_1
_geom_angle_atom_site_label_2
_geom_angle_atom_site_label_3
_geom_angle
_geom_angle_site_symmetry_1
_geom_angle_site_symmetry_3
_geom_angle_publ_flag
N2 Pt N1 81.2(3) . . ?
N2 Pt N3 80.6(4) . . ?
N1 Pt N3 161.7(3) . . ?
N2 Pt Cl 176.0(12) . . ?
N1 Pt Cl 99.2(3) . . ?
N3 Pt Cl 99.0(2) . . ?
F4 Sb F5 172.0(13) . . ?
F4 Sb F6 88.7(17) . . ?
F5 Sb F6 85.7(12) . . ?
F4 Sb F2 94.7(13) . . ?
F5 Sb F2 91.3(16) . . ?
F6 Sb F2 94.0(18) . . ?
F4 Sb F1 78.2(11) . . ?
F5 Sb F1 95.3(13) . . ?
F6 Sb F1 81.1(11) . . ?
F2 Sb F1 171.4(19) . . ?
F4 Sb F3 88.7(14) . . ?
F5 Sb F3 97(2) . . ?
F6 Sb F3 174.7(12) . . ?
F2 Sb F3 81.6(16) . . ?
F1 Sb F3 102.9(11) . . ?
C1 N1 C5 119.9(9) . . ?
C1 N1 Pt 127.0(7) . . ?
C5 N1 Pt 113.0(7) . . ?
C6 N2 C10 120.8(10) . . ?
C6 N2 Pt 119.3(7) . . ?
C10 N2 Pt 118.6(8) . . ?
C15 N3 C11 120.7(10) . . ?
C15 N3 Pt 126.6(8) . . ?
C11 N3 Pt 112.7(8) . . ?
C2 C1 N1 119.9(11) . . ?
C1 C2 C3 122.1(14) . . ?
C4 C3 C2 116.8(15) . . ?
C5 C4 C3 120.0(12) . . ?
C4 C5 N1 119.9(10) . . ?
C4 C5 C6 125.1(11) . . ?
N1 C5 C6 114.8(10) . . ?
N2 C6 C7 120.3(10) . . ?
N2 C6 C5 111.5(10) . . ?
C7 C6 C5 128.3(10) . . ?
C6 C7 C8 120.6(12) . . ?
C7 C8 C9 118.4(12) . . ?
C7 C8 C16 121.8(13) . . ?
C9 C8 C16 119.7(12) . . ?
C10 C9 C8 117.6(12) . . ?
N2 C10 C9 117.3(13) . . ?
N2 C10 C11 111.5(10) . . ?
C9 C10 C11 124.0(13) . . ?
C12 C11 N3 119.5(12) . . ?
C12 C11 C10 125.3(11) . . ?
N3 C11 C10 114.8(10) . . ?
C11 C12 C13 120.2(15) . . ?
C14 C13 C12 117.5(14) . . ?
C13 C14 C15 120.7(14) . . ?
N3 C15 C14 118.3(13) . . ?
C21 C16 C17 119.7(17) . . ?
C21 C16 C8 121.7(17) . . ?
C17 C16 C8 118.5(16) . . ?
C16 C21 C20 121(2) . . ?
C16 C21 C22 122(2) . . ?
C20 C21 C22 117(2) . . ?
C19 C20 C21 115(3) . . ?
C18 C19 C20 129(3) . . ?
C19 C18 C17 116(2) . . ?
C16 C17 C18 119(2) . . ?

loop_
_geom_bond_atom_site_label_1
_geom_bond_atom_site_label_2
_geom_bond_distance
_geom_bond_site_symmetry_2
_geom_bond_publ_flag
Pt N2 1.924(9) . ?
Pt N1 2.019(9) . ?
Pt N3 2.027(11) . ?
Pt Cl 2.296(3) . ?
Sb F4 1.74(2) . ?
Sb F5 1.80(3) . ?
Sb F6 1.798(18) . ?
Sb F2 1.805(9) . ?
Sb F1 1.820(10) . ?
Sb F3 1.91(4) . ?
N1 C1 1.349(15) . ?
N1 C5 1.370(13) . ?
N2 C6 1.343(13) . ?
N2 C10 1.351(15) . ?
N3 C15 1.353(15) . ?
N3 C11 1.378(14) . ?
C1 C2 1.317(18) . ?
C2 C3 1.388(19) . ?
C3 C4 1.370(18) . ?
C4 C5 1.360(17) . ?
C5 C6 1.497(15) . ?
C6 C7 1.348(17) . ?
C7 C8 1.374(18) . ?
C8 C9 1.421(17) . ?
C8 C16 1.50(2) . ?
C9 C10 1.399(17) . ?
C10 C11 1.477(15) . ?
C11 C12 1.345(18) . ?
C12 C13 1.40(2) . ?
C13 C14 1.374(19) . ?
C14 C15 1.38(2) . ?
C16 C21 1.35(3) . ?
C16 C17 1.36(2) . ?
C21 C20 1.41(3) . ?
C21 C22 1.50(4) . ?
C20 C19 1.34(4) . ?
C19 C18 1.26(4) . ?
C18 C17 1.47(2) . ?
